data_1559444
loop_
_publ_author_name
'Ratti-Moberg, Enrica'
'Groth, Per'
'Aasen, Arne Jorgen'

_publ_section_title
;
 The Absolute Configuration of Ketamine -- a General Anaesthetic. The
 Crystal Structure of the (R,R)-Tartrate Salt of (--)-(S)-Ketamine
;
_journal_name_full 'Acta Chemica Scandinavica'
_journal_page_first 108
_journal_page_last 110
_journal_paper_doi 10.3891/acta.chem.scand.45-0108
_journal_volume 45
_journal_year 1991
_chemical_formula_moiety 'C13 H17 Cl N O, C4 H5 O6, 2(H2 O)'
_chemical_formula_sum 'C17 H26 Cl N O9'
_chemical_formula_weight 423.842
_chemical_name_common
;
(R,R)-Tartrate Salt of (--)-(S)-Ketamine
;
_space_group_IT_number 19
_space_group_name_Hall 'P 2ac 2ab'
_space_group_name_H-M_alt 'P 21 21 21'
_symmetry_cell_setting orthorhombic
_symmetry_Int_Tables_number 19
_symmetry_space_group_name_Hall 'P 2ac 2ab'
_symmetry_space_group_name_H-M 'P 21 21 21'
_cell_angle_alpha 90.
_cell_angle_beta 90.
_cell_angle_gamma 90.
_cell_formula_units_Z 4
_cell_length_a 7.245(4)
_cell_length_b 11.637(5)
_cell_length_c 22.993(8)
_cell_volume 1938.5(15)
_diffrn_ambient_temperature 143
_diffrn_radiation_probe x-ray
_diffrn_radiation_type MoK\a
_diffrn_radiation_wavelength 0.71069
_exptl_absorpt_coefficient_mu 0.245
_exptl_crystal_density_diffrn 1.44
_exptl_crystal_F_000 818
_refine_ls_number_reflns 1715
_refine_ls_R_factor_gt 0.0449
_refine_ls_wR_factor_gt 0.0424
_cod_data_source_file Acta-Chem-Scand-1991-45-108.cif
_cod_data_source_block 1
_cod_database_code 1559444

loop_
_space_group_symop_id
_space_group_symop_operation_xyz
1 x,y,z
2 1/2-x,-y,1/2+z
3 1/2+x,1/2-y,-z
4 -x,1/2+y,1/2-z

loop_
_atom_site_label
_atom_site_type_symbol
_atom_site_thermal_displace_type
_atom_site_fract_x
_atom_site_fract_y
_atom_site_fract_z
_atom_site_occupancy
_atom_site_U_iso_or_equiv
_atom_site_calc_flag
_atom_site_refinement_flags
_atom_site_disorder_assembly
_atom_site_disorder_group
Cl Cl Uiso 0.02547(17) 0.04452(11) 0.24049(5) 1.000 0.0270 . . . .
O1 O Uiso 0.0800(4) -0.1587(3) 0.14240(10) 1.000 0.0210 . . . .
N N Uiso 0.0058(5) 0.0228(3) 0.07510(10) 1.000 0.0170 . . . .
C1 C Uiso -0.2201(6) 0.0827(4) 0.1511(2) 1.000 0.0170 . . . .
C2 C Uiso -0.1573(7) 0.1153(4) 0.2067(2) 1.000 0.0200 . . . .
O2 O Uiso -0.3432(4) -0.0012(3) 0.36570(10) 1.000 0.0210 . . . .
C3 C Uiso -0.2325(7) 0.2056(4) 0.2367(2) 1.000 0.0260 . . . .
O3 O Uiso -0.3477(4) 0.1241(3) 0.43950(10) 1.000 0.0220 . . . .
O4 O Uiso 0.0122(4) 0.1315(3) 0.45030(10) 1.000 0.0200 . . . .
C4 C Uiso -0.3757(7) 0.2701(4) 0.2122(2) 1.000 0.0260 . . . .
C5 C Uiso -0.4391(7) 0.2409(4) 0.1574(2) 1.000 0.0220 . . . .
O5 O Uiso -0.0459(4) -0.1193(3) 0.45160(10) 1.000 0.0250 . . . .
C6 C Uiso -0.3630(7) 0.1495(4) 0.1275(2) 1.000 0.0190 . . . .
O6 O Uiso 0.3154(4) 0.0018(3) 0.36570(10) 1.000 0.0190 . . . .
O7 O Uiso 0.3082(4) -0.0985(3) 0.44940(10) 1.000 0.0220 . . . .
C7 C Uiso -0.1436(7) -0.0172(4) 0.1160(2) 1.000 0.0170 . . . .
C8 C Uiso -0.2916(7) -0.0749(4) 0.0764(2) 1.000 0.0210 . . . .
C9 C Uiso -0.4461(7) -0.1306(4) 0.1114(2) 1.000 0.0240 . . . .
C10 C Uiso -0.3657(7) -0.2240(4) 0.1499(2) 1.000 0.0260 . . . .
C11 C Uiso -0.2158(7) -0.1745(4) 0.1895(2) 1.000 0.0250 . . . .
C12 C Uiso -0.0699(6) -0.1188(4) 0.1518(2) 1.000 0.0180 . . . .
C13 C Uiso 0.1587(7) 0.0915(4) 0.0996(2) 1.000 0.0230 . . . .
Ow1 O Uiso 0.3580(4) 0.1580(2) 0.50580(10) 1.000 0.0190 . . . .
C14 C Uiso -0.2664(6) 0.0639(4) 0.4039(2) 1.000 0.0150 . . . .
C15 C Uiso -0.0578(6) 0.0661(4) 0.4031(2) 1.000 0.0180 . . . .
C16 C Uiso 0.0237(6) -0.0548(4) 0.4040(2) 1.000 0.0170 . . . .
C17 C Uiso 0.2350(6) -0.0502(4) 0.4073(2) 1.000 0.0170 . . . .
Ow2 O Uiso 0.8855(4) 0.1833(3) 0.99180(10) 1.000 0.0210 . . . .

loop_
_atom_type_symbol
_atom_type_description
_atom_type_scat_dispersion_real
_atom_type_scat_dispersion_imag
_atom_type_scat_source
C C 0.0033 0.0016 ' International Tables Vol C Tables 4.2.6.8 and 6.1.1.4'
Cl Cl 0.1484 0.1585 ' International Tables Vol C Tables 4.2.6.8 and 6.1.1.4'
N N 0.0061 0.0033 ' International Tables Vol C Tables 4.2.6.8 and 6.1.1.4'
O O 0.0106 0.0060 ' International Tables Vol C Tables 4.2.6.8 and 6.1.1.4'

loop_
_geom_angle_atom_site_label_1
_geom_angle_atom_site_label_2
_geom_angle_atom_site_label_3
_geom_angle
_geom_angle_site_symmetry_1
_geom_angle_site_symmetry_2
_geom_angle_site_symmetry_3
_geom_angle_publ_flag
C7 N C13 117.9(3) . . . yes
C2 C1 C6 116.1(4) . . . no
C2 C1 C7 124.8(4) . . . no
C6 C1 C7 119.2(4) . . . no
Cl C2 C1 121.5(4) . . . yes
Cl C2 C3 116.1(4) . . . yes
C1 C2 C3 122.3(4) . . . no
C2 C3 C4 120.3(4) . . . no
C3 C4 C5 118.8(4) . . . no
C4 C5 C6 120.7(5) . . . no
C1 C6 C5 121.9(4) . . . no
N C7 C1 110.9(4) . . . yes
N C7 C8 105.2(3) . . . yes
N C7 C12 108.8(4) . . . yes
C1 C7 C8 112.9(4) . . . no
C1 C7 C12 115.5(4) . . . no
C8 C7 C12 102.7(4) . . . no
C7 C8 C9 112.3(4) . . . no
C8 C9 C10 109.3(4) . . . no
C9 C10 C11 110.5(4) . . . no
C10 C11 C12 108.4(4) . . . no
O1 C12 C7 121.0(4) . . . yes
O1 C12 C11 124.7(4) . . . yes
C7 C12 C11 113.2(4) . . . no
O2 C14 O3 125.7(4) . . . yes
O2 C14 C15 115.7(4) . . . yes
O3 C14 C15 118.6(4) . . . yes
O4 C15 C14 110.9(4) . . . yes
O4 C15 C16 110.2(4) . . . yes
C14 C15 C16 111.8(4) . . . no
O5 C16 C15 111.1(4) . . . yes
O5 C16 C17 109.6(4) . . . yes
C15 C16 C17 110.8(4) . . . no
O6 C17 O7 127.4(4) . . . yes
O6 C17 C16 115.9(4) . . . yes
O7 C17 C16 116.8(4) . . . yes

loop_
_geom_bond_atom_site_label_1
_geom_bond_atom_site_label_2
_geom_bond_distance
_geom_bond_site_symmetry_1
_geom_bond_site_symmetry_2
_geom_bond_publ_flag
Cl C2 1.742(5) . . yes
O1 C12 1.201(5) . . yes
N C7 1.508(6) . . yes
N C13 1.478(6) . . yes
C1 C2 1.409(7) . . no
C1 C6 1.404(7) . . no
C1 C7 1.520(7) . . no
C2 C3 1.370(7) . . no
O2 C14 1.287(5) . . yes
C3 C4 1.399(7) . . no
O3 C14 1.228(5) . . yes
C4 C5 1.384(7) . . no
O4 C15 1.419(5) . . yes
O5 C16 1.420(5) . . yes
C5 C6 1.381(7) . . no
O6 C17 1.273(5) . . yes
O7 C17 1.239(5) . . yes
C7 C12 1.536(7) . . no
C7 C8 1.559(7) . . no
C8 C9 1.523(7) . . no
C9 C10 1.518(7) . . no
C10 C11 1.530(7) . . no
C11 C12 1.513(7) . . no
C14 C15 1.512(6) . . no
C15 C16 1.526(7) . . no
C16 C17 1.534(6) . . no

loop_
_geom_torsion_atom_site_label_1
_geom_torsion_atom_site_label_2
_geom_torsion_atom_site_label_3
_geom_torsion_atom_site_label_4
_geom_torsion
_geom_torsion_site_symmetry_1
_geom_torsion_site_symmetry_2
_geom_torsion_site_symmetry_3
_geom_torsion_site_symmetry_4
_geom_torsion_publ_flag
C13 N C7 C1 51.9(5) . . . . no
C13 N C7 C8 174.3(4) . . . . no
C13 N C7 C12 -76.2(5) . . . . no
C6 C1 C2 Cl -177.4(4) . . . . no
C6 C1 C2 C3 1.0(7) . . . . no
C7 C1 C2 Cl 2.2(7) . . . . no
C7 C1 C2 C3 -179.4(5) . . . . no
C2 C1 C6 C5 -0.8(7) . . . . no
C7 C1 C6 C5 179.6(4) . . . . no
C2 C1 C7 N -93.6(5) . . . . no
C2 C1 C7 C8 148.7(4) . . . . no
C2 C1 C7 C12 30.8(7) . . . . no
C6 C1 C7 N 86.0(5) . . . . no
C6 C1 C7 C8 -31.8(6) . . . . no
C6 C1 C7 C12 -149.6(4) . . . . no
Cl C2 C3 C4 177.8(4) . . . . no
C1 C2 C3 C4 -0.6(7) . . . . no
C2 C3 C4 C5 0.0(7) . . . . no
C3 C4 C5 C6 0.3(7) . . . . no
C4 C5 C6 C1 0.2(7) . . . . no
N C7 C8 C9 174.7(4) . . . . no
C1 C7 C8 C9 -64.2(5) . . . . no
C12 C7 C8 C9 60.9(5) . . . . no
N C7 C12 O1 -4.7(6) . . . . no
N C7 C12 C11 -173.4(4) . . . . no
C1 C7 C12 O1 -130.2(5) . . . . no
C1 C7 C12 C11 61.1(5) . . . . no
C8 C7 C12 O1 106.5(5) . . . . no
C8 C7 C12 C11 -62.3(5) . . . . no
C7 C8 C9 C10 -61.1(5) . . . . no
C8 C9 C10 C11 56.9(5) . . . . no
C9 C10 C11 C12 -57.0(5) . . . . no
C10 C11 C12 O1 -105.6(5) . . . . no
C10 C11 C12 C7 62.7(5) . . . . no
O2 C14 C15 O4 -174.4(4) . . . . no
O2 C14 C15 C16 -50.9(5) . . . . no
O3 C14 C15 O4 6.6(6) . . . . no
O3 C14 C15 C16 130.1(4) . . . . no
O4 C15 C16 O5 69.7(4) . . . . no
O4 C15 C16 C17 -52.4(5) . . . . no
C14 C15 C16 O5 -54.2(5) . . . . no
C14 C15 C16 C17 -176.2(4) . . . . no
O5 C16 C17 O6 177.5(4) . . . . no
O5 C16 C17 O7 -1.6(6) . . . . no
C15 C16 C17 O6 -59.6(5) . . . . no
C15 C16 C17 O7 121.4(4) . . . . no
